data_1502143
loop_
_publ_author_name
'Bentley, Scott A.'
'Davies, Stephen G.'
'Lee, James A.'
'Roberts, Paul M.'
'Thomson, James E.'

_publ_section_title
;
 Conjugate addition of lithium N-phenyl-N-(\a-methylbenzyl)amide:
 application to the asymmetric synthesis of (R)-(-)-angustureine.
;
_journal_issue 10
_journal_name_full 'Organic letters'
_journal_page_first 2544
_journal_page_last 2547
_journal_paper_doi 10.1021/ol200625h
_journal_volume 13
_journal_year 2011
_chemical_absolute_configuration unk
_chemical_formula_moiety 'C25 H27 N1 O3'
_chemical_formula_sum 'C25 H27 N O3'
_chemical_formula_weight 389.49
_space_group_IT_number 19
_symmetry_cell_setting orthorhombic
_symmetry_space_group_name_Hall 'P 2ac 2ab'
_symmetry_space_group_name_H-M 'P 21 21 21'
_atom_sites_solution_hydrogens geom
_atom_sites_solution_primary direct
_cell_angle_alpha 90
_cell_angle_beta 90
_cell_angle_gamma 90
_cell_formula_units_Z 4
_cell_length_a 9.6818(4)
_cell_length_b 14.3637(5)
_cell_length_c 15.1077(6)
_cell_measurement_reflns_used 2605
_cell_measurement_temperature 150
_cell_measurement_theta_max 27
_cell_measurement_theta_min 5
_cell_volume 2100.97(14)
_computing_cell_refinement 'DENZO/SCALEPACK (Otwinowski & Minor, 1997)'
_computing_data_collection 'COLLECT (Nonius, 2001).'
_computing_data_reduction 'DENZO/SCALEPACK (Otwinowski & Minor, 1997)'
_computing_molecular_graphics 'CAMERON (Watkin et al., 1996)'
_computing_publication_material 'CRYSTALS (Betteridge et al., 2003)'
_computing_structure_refinement 'CRYSTALS (Betteridge et al., 2003)'
_computing_structure_solution 'SIR92 (Altomare et al., 1994)'
_diffrn_ambient_temperature 150
_diffrn_measured_fraction_theta_full 0.986
_diffrn_measured_fraction_theta_max 0.980
_diffrn_measurement_device Area
_diffrn_measurement_device_type 'Nonius KappaCCD'
_diffrn_measurement_method \w
_diffrn_radiation_monochromator graphite
_diffrn_radiation_type 'Mo K\a'
_diffrn_radiation_wavelength 0.71073
_diffrn_reflns_av_R_equivalents 0.023
_diffrn_reflns_limit_h_max 12
_diffrn_reflns_limit_h_min -12
_diffrn_reflns_limit_k_max 18
_diffrn_reflns_limit_k_min -18
_diffrn_reflns_limit_l_max 19
_diffrn_reflns_limit_l_min -19
_diffrn_reflns_number 4640
_diffrn_reflns_theta_full 26.690
_diffrn_reflns_theta_max 27.515
_diffrn_reflns_theta_min 5.375
_diffrn_standards_number 0
_exptl_absorpt_coefficient_mu 0.080
_exptl_absorpt_correction_T_max 0.99
_exptl_absorpt_correction_T_min 0.99
_exptl_absorpt_correction_type multi-scan
_exptl_absorpt_process_details 'DENZO/SCALEPACK (Otwinowski & Minor, 1997)'
_exptl_crystal_colour colourless
_exptl_crystal_density_diffrn 1.231
_exptl_crystal_density_method 'not measured'
_exptl_crystal_description block
_exptl_crystal_F_000 832
_exptl_crystal_size_max 0.270
_exptl_crystal_size_mid 0.150
_exptl_crystal_size_min 0.140
_refine_diff_density_max 0.14
_refine_diff_density_min -0.16
_refine_ls_extinction_method None
_refine_ls_goodness_of_fit_ref 1.0132
_refine_ls_hydrogen_treatment none
_refine_ls_matrix_type full
_refine_ls_number_parameters 262
_refine_ls_number_reflns 2278
_refine_ls_number_restraints 0
_refine_ls_R_factor_all 0.0399
_refine_ls_R_factor_gt 0.0362
_refine_ls_shift/su_max 0.0002982
_refine_ls_shift/su_mean 0.0000371
_refine_ls_structure_factor_coef Fsqd
_refine_ls_weighting_details
;
 Method= Modified Sheldrick 
 w=1/[\s^2^(F^2^) + ( 0.05P)^2^ + 0.29P] 
 ,where P=(max(Fo^2^,0) + 2Fc^2^)/3 
;
_refine_ls_weighting_scheme calc
_refine_ls_wR_factor_all 0.0904
_refine_ls_wR_factor_gt 0.0883
_refine_ls_wR_factor_ref 0.0904
_reflns_limit_h_max 12
_reflns_limit_h_min 0
_reflns_limit_k_max 18
_reflns_limit_k_min 0
_reflns_limit_l_max 19
_reflns_limit_l_min 0
_reflns_number_gt 2122
_reflns_number_total 2687
_reflns_threshold_expression I>2.0\s(I)
_oxford_diffrn_Wilson_B_factor 3.28
_oxford_diffrn_Wilson_scale 0.89
_oxford_refine_ls_r_factor_ref 0.0399
_oxford_refine_ls_scale 1.035(5)
_oxford_reflns_number_all 2278
_oxford_reflns_threshold_expression_ref I>-3.0\s(I)
_cod_data_source_file ol200625h_si_001.cif
_cod_data_source_block 1
_cod_depositor_comments
;
The following automatic conversions were performed:

'_symmetry_cell_setting' value 'Orthorhombic' changed to
'orthorhombic' according to
/home/saulius/struct/CIF-dictionaries/cif_core.dic dictionary named
'cif_core.dic' version 2.4.1 from 2010-06-29.

Automatic conversion script
Id: cif_fix_values 1715 2011-07-08 13:25:40Z adriana 
;
_cod_original_sg_symbol_H-M 'P 21 21 21 '
_cod_original_formula_sum 'C25 H27 N1 O3'
_cod_database_code 1502143

loop_
_symmetry_equiv_pos_as_xyz
x,y,z
x+1/2,-y+1/2,-z
-x,y+1/2,-z+1/2
-x+1/2,-y,z+1/2

loop_
_atom_site_label
_atom_site_type_symbol
_atom_site_fract_x
_atom_site_fract_y
_atom_site_fract_z
_atom_site_U_iso_or_equiv
_atom_site_occupancy
_atom_site_adp_type
_atom_site_refinement_flags_posn
O1 O 1.17078(14) 0.60903(11) 0.29419(9) 0.0430 1.0000 Uani .
C2 C 1.0332(2) 0.61166(14) 0.31158(12) 0.0363 1.0000 Uani .
O3 O 0.94790(15) 0.63385(11) 0.25848(9) 0.0436 1.0000 Uani .
C4 C 1.0086(2) 0.58636(17) 0.40729(13) 0.0408 1.0000 Uani .
C5 C 0.8566(2) 0.56309(14) 0.42348(12) 0.0345 1.0000 Uani .
N6 N 0.82190(16) 0.57134(11) 0.51825(10) 0.0338 1.0000 Uani .
C7 C 0.8987(2) 0.50988(13) 0.57950(12) 0.0343 1.0000 Uani .
C8 C 0.9735(2) 0.56275(14) 0.65322(12) 0.0351 1.0000 Uani .
C9 C 1.0162(2) 0.65481(15) 0.64147(13) 0.0392 1.0000 Uani .
C10 C 1.0945(2) 0.70053(18) 0.70465(15) 0.0498 1.0000 Uani .
C11 C 1.1338(2) 0.6547(2) 0.78181(15) 0.0567 1.0000 Uani .
C12 C 1.0910(3) 0.5639(2) 0.79485(15) 0.0606 1.0000 Uani .
C13 C 1.0117(3) 0.51868(17) 0.73192(14) 0.0499 1.0000 Uani .
C14 C 0.8134(2) 0.42666(15) 0.61190(15) 0.0468 1.0000 Uani .
C15 C 0.6877(2) 0.59993(12) 0.54041(13) 0.0349 1.0000 Uani .
C16 C 0.6542(2) 0.62136(14) 0.62904(14) 0.0394 1.0000 Uani .
C17 C 0.5241(2) 0.65353(15) 0.65106(16) 0.0480 1.0000 Uani .
C18 C 0.4230(2) 0.66514(16) 0.58784(18) 0.0532 1.0000 Uani .
C19 C 0.4529(2) 0.64281(16) 0.50072(17) 0.0500 1.0000 Uani .
C20 C 0.5826(2) 0.60982(15) 0.47727(15) 0.0423 1.0000 Uani .
C21 C 0.8190(3) 0.46869(15) 0.38294(14) 0.0483 1.0000 Uani .
C22 C 1.2132(2) 0.62962(15) 0.20654(12) 0.0359 1.0000 Uani .
C23 C 1.2977(2) 0.70484(15) 0.19456(13) 0.0397 1.0000 Uani .
C24 C 1.3533(2) 0.72255(14) 0.11128(14) 0.0393 1.0000 Uani .
C25 C 1.3221(2) 0.66382(15) 0.04147(12) 0.0368 1.0000 Uani .
O26 O 1.37232(16) 0.67351(13) -0.04327(9) 0.0521 1.0000 Uani .
C27 C 1.4676(3) 0.74761(18) -0.05847(17) 0.0577 1.0000 Uani .
C28 C 1.2351(2) 0.58847(15) 0.05497(13) 0.0407 1.0000 Uani .
C29 C 1.1805(2) 0.57040(15) 0.13770(13) 0.0388 1.0000 Uani .
H41 H 1.0346 0.6358 0.4474 0.0460 1.0000 Uiso R
H42 H 1.0626 0.5333 0.4223 0.0466 1.0000 Uiso R
H51 H 0.8036 0.6118 0.3914 0.0374 1.0000 Uiso R
H71 H 0.9722 0.4854 0.5412 0.0407 1.0000 Uiso R
H91 H 0.9916 0.6844 0.5869 0.0460 1.0000 Uiso R
H101 H 1.1234 0.7628 0.6979 0.0592 1.0000 Uiso R
H111 H 1.1880 0.6883 0.8238 0.0662 1.0000 Uiso R
H121 H 1.1180 0.5335 0.8466 0.0718 1.0000 Uiso R
H131 H 0.9801 0.4564 0.7419 0.0580 1.0000 Uiso R
H141 H 0.8747 0.3782 0.6345 0.0700 1.0000 Uiso R
H143 H 0.7489 0.4461 0.6570 0.0705 1.0000 Uiso R
H142 H 0.7666 0.4036 0.5600 0.0709 1.0000 Uiso R
H161 H 0.7189 0.6141 0.6746 0.0457 1.0000 Uiso R
H171 H 0.5064 0.6664 0.7124 0.0548 1.0000 Uiso R
H181 H 0.3336 0.6911 0.6025 0.0577 1.0000 Uiso R
H191 H 0.3857 0.6500 0.4590 0.0591 1.0000 Uiso R
H201 H 0.5996 0.5942 0.4173 0.0497 1.0000 Uiso R
H213 H 0.7226 0.4585 0.3975 0.0672 1.0000 Uiso R
H212 H 0.8800 0.4224 0.4106 0.0675 1.0000 Uiso R
H211 H 0.8323 0.4730 0.3186 0.0675 1.0000 Uiso R
H231 H 1.3196 0.7412 0.2426 0.0452 1.0000 Uiso R
H241 H 1.4115 0.7733 0.1025 0.0427 1.0000 Uiso R
H271 H 1.4909 0.7547 -0.1209 0.0822 1.0000 Uiso R
H273 H 1.5502 0.7372 -0.0241 0.0818 1.0000 Uiso R
H272 H 1.4251 0.8056 -0.0360 0.0824 1.0000 Uiso R
H281 H 1.2138 0.5487 0.0066 0.0453 1.0000 Uiso R
H291 H 1.1234 0.5187 0.1476 0.0429 1.0000 Uiso R

loop_
_atom_site_aniso_label
_atom_site_aniso_U_11
_atom_site_aniso_U_22
_atom_site_aniso_U_33
_atom_site_aniso_U_23
_atom_site_aniso_U_13
_atom_site_aniso_U_12
O1 0.0345(7) 0.0668(9) 0.0276(7) 0.0029(7) 0.0026(6) 0.0036(7)
C2 0.0366(10) 0.0430(10) 0.0294(9) -0.0012(8) 0.0023(9) 0.0028(9)
O3 0.0385(8) 0.0626(9) 0.0297(7) 0.0054(7) -0.0020(6) 0.0032(7)
C4 0.0357(10) 0.0591(13) 0.0275(9) 0.0024(9) 0.0013(8) 0.0064(10)
C5 0.0354(10) 0.0411(10) 0.0269(9) 0.0009(8) -0.0007(8) 0.0030(8)
N6 0.0346(8) 0.0400(8) 0.0269(8) 0.0010(7) 0.0020(7) 0.0040(7)
C7 0.0369(10) 0.0346(9) 0.0315(9) 0.0022(8) 0.0062(8) 0.0039(8)
C8 0.0324(10) 0.0452(11) 0.0279(8) -0.0004(8) 0.0046(8) 0.0078(9)
C9 0.0394(10) 0.0475(11) 0.0307(9) -0.0021(9) 0.0079(8) -0.0018(9)
C10 0.0417(11) 0.0628(13) 0.0448(12) -0.0142(11) 0.0083(11) -0.0054(11)
C11 0.0421(12) 0.0866(18) 0.0415(12) -0.0247(13) -0.0043(10) 0.0109(13)
C12 0.0685(16) 0.0771(17) 0.0362(11) -0.0070(12) -0.0128(12) 0.0269(15)
C13 0.0622(14) 0.0508(12) 0.0368(11) 0.0012(9) -0.0027(11) 0.0156(11)
C14 0.0530(13) 0.0401(11) 0.0473(12) 0.0068(10) 0.0062(11) -0.0020(10)
C15 0.0350(10) 0.0300(9) 0.0398(10) 0.0024(8) 0.0071(9) -0.0004(8)
C16 0.0418(11) 0.0366(10) 0.0397(10) -0.0011(9) 0.0084(9) -0.0012(9)
C17 0.0491(13) 0.0393(11) 0.0555(13) -0.0021(10) 0.0192(11) 0.0004(10)
C18 0.0410(12) 0.0425(11) 0.0760(16) 0.0072(12) 0.0198(13) 0.0061(10)
C19 0.0366(11) 0.0450(12) 0.0683(15) 0.0135(11) -0.0003(12) 0.0005(10)
C20 0.0388(10) 0.0441(11) 0.0441(11) 0.0046(9) 0.0027(10) 0.0015(9)
C21 0.0598(14) 0.0493(12) 0.0359(10) -0.0067(9) -0.0007(11) 0.0011(11)
C22 0.0315(9) 0.0483(11) 0.0278(9) -0.0010(8) 0.0042(8) 0.0018(8)
C23 0.0340(10) 0.0479(11) 0.0371(10) -0.0101(9) -0.0013(9) -0.0012(9)
C24 0.0314(9) 0.0393(10) 0.0473(11) 0.0004(9) 0.0018(9) -0.0035(8)
C25 0.0302(9) 0.0498(11) 0.0306(9) 0.0031(9) 0.0019(8) 0.0011(9)
O26 0.0423(8) 0.0806(11) 0.0335(7) 0.0088(8) 0.0077(7) -0.0071(8)
C27 0.0471(13) 0.0635(15) 0.0626(14) 0.0248(13) 0.0171(12) 0.0046(11)
C28 0.0382(11) 0.0513(12) 0.0326(10) -0.0090(9) 0.0009(9) -0.0056(9)
C29 0.0377(10) 0.0422(10) 0.0365(10) -0.0023(9) 0.0054(9) -0.0067(9)

loop_
_atom_type_symbol
_atom_type_scat_dispersion_real
_atom_type_scat_dispersion_imag
_atom_type_scat_Cromer_Mann_a1
_atom_type_scat_Cromer_Mann_b1
_atom_type_scat_Cromer_Mann_a2
_atom_type_scat_Cromer_Mann_b2
_atom_type_scat_Cromer_Mann_a3
_atom_type_scat_Cromer_Mann_b3
_atom_type_scat_Cromer_Mann_a4
_atom_type_scat_Cromer_Mann_b4
_atom_type_scat_Cromer_Mann_c
_atom_type_scat_source
C 0.0033 0.0016 2.3100 20.8439 1.0200 10.2075 1.5886 0.5687 0.8650 51.6512 0.2156 'International Tables Vol C 4.2.6.8 and 6.1.1.4'
H 0.0000 0.0000 0.4930 10.5109 0.3229 26.1257 0.1402 3.1424 0.0408 57.7998 0.0030 'International Tables Vol C 4.2.6.8 and 6.1.1.4'
N 0.0061 0.0033 12.2126 0.0057 3.1322 9.8933 2.0125 28.9975 1.1663 0.5826 -11.5290 'International Tables Vol C 4.2.6.8 and 6.1.1.4'
O 0.0106 0.0060 3.0485 13.2771 2.2868 5.7011 1.5463 0.3239 0.8670 32.9089 0.2508 'International Tables Vol C 4.2.6.8 and 6.1.1.4'

loop_
_geom_angle_atom_site_label_1
_geom_angle_atom_site_label_2
_geom_angle_atom_site_label_3
_geom_angle
_geom_angle_publ_flag
C2 O1 C22 117.31(15) yes
O1 C2 O3 123.74(18) yes
O1 C2 C4 109.46(17) yes
O3 C2 C4 126.76(19) yes
C2 C4 C5 110.96(16) yes
C2 C4 H41 112.5 no
C5 C4 H41 108.1 no
C2 C4 H42 109.5 no
C5 C4 H42 108.4 no
H41 C4 H42 107.2 no
C4 C5 N6 110.92(16) yes
C4 C5 C21 111.01(18) yes
N6 C5 C21 113.89(17) yes
C4 C5 H51 105.4 no
N6 C5 H51 107.4 no
C21 C5 H51 107.8 no
C5 N6 C7 116.39(15) yes
C5 N6 C15 117.78(16) yes
C7 N6 C15 119.40(15) yes
N6 C7 C8 113.39(16) yes
N6 C7 C14 113.20(17) yes
C8 C7 C14 114.18(16) yes
N6 C7 H71 102.1 no
C8 C7 H71 105.3 no
C14 C7 H71 107.4 no
C7 C8 C9 121.15(17) yes
C7 C8 C13 121.31(19) yes
C9 C8 C13 117.3(2) yes
C8 C9 C10 121.6(2) yes
C8 C9 H91 117.1 no
C10 C9 H91 121.3 no
C9 C10 C11 120.2(2) yes
C9 C10 H101 122.6 no
C11 C10 H101 117.3 no
C10 C11 C12 119.0(2) yes
C10 C11 H111 117.8 no
C12 C11 H111 123.2 no
C11 C12 C13 120.7(2) yes
C11 C12 H121 118.5 no
C13 C12 H121 120.8 no
C8 C13 C12 121.3(2) yes
C8 C13 H131 118.3 no
C12 C13 H131 120.5 no
C7 C14 H141 109.8 no
C7 C14 H143 110.3 no
H141 C14 H143 110.7 no
C7 C14 H142 105.2 no
H141 C14 H142 109.0 no
H143 C14 H142 111.7 no
N6 C15 C16 120.19(19) yes
N6 C15 C20 122.64(18) yes
C16 C15 C20 117.17(19) yes
C15 C16 C17 120.7(2) yes
C15 C16 H161 121.2 no
C17 C16 H161 118.1 no
C16 C17 C18 121.4(2) yes
C16 C17 H171 117.4 no
C18 C17 H171 121.2 no
C17 C18 C19 118.8(2) yes
C17 C18 H181 121.6 no
C19 C18 H181 119.5 no
C18 C19 C20 120.7(2) yes
C18 C19 H191 118.8 no
C20 C19 H191 120.5 no
C15 C20 C19 121.2(2) yes
C15 C20 H201 120.0 no
C19 C20 H201 118.8 no
C5 C21 H213 105.8 no
C5 C21 H212 106.7 no
H213 C21 H212 112.3 no
C5 C21 H211 108.0 no
H213 C21 H211 111.0 no
H212 C21 H211 112.6 no
O1 C22 C23 117.50(17) yes
O1 C22 C29 120.59(18) yes
C23 C22 C29 121.63(17) yes
C22 C23 C24 119.70(18) yes
C22 C23 H231 118.8 no
C24 C23 H231 121.4 no
C23 C24 C25 119.55(18) yes
C23 C24 H241 120.4 no
C25 C24 H241 120.1 no
C24 C25 O26 124.75(18) yes
C24 C25 C28 119.76(18) yes
O26 C25 C28 115.49(18) yes
C25 O26 C27 116.97(18) yes
O26 C27 H271 112.5 no
O26 C27 H273 109.5 no
H271 C27 H273 110.2 no
O26 C27 H272 107.7 no
H271 C27 H272 109.9 no
H273 C27 H272 106.9 no
C25 C28 C29 120.82(18) yes
C25 C28 H281 119.2 no
C29 C28 H281 120.0 no
C28 C29 C22 118.55(18) yes
C28 C29 H291 121.2 no
C22 C29 H291 120.2 no

loop_
_geom_bond_atom_site_label_1
_geom_bond_atom_site_label_2
_geom_bond_distance
_geom_bond_publ_flag
O1 C2 1.358(2) yes
O1 C22 1.418(2) yes
C2 O3 1.194(2) yes
C2 C4 1.510(3) yes
C4 C5 1.528(3) yes
C4 H41 0.966 no
C4 H42 0.951 no
C5 N6 1.475(2) yes
C5 C21 1.532(3) yes
C5 H51 0.993 no
N6 C7 1.480(2) yes
N6 C15 1.403(2) yes
C7 C8 1.530(3) yes
C7 C14 1.533(3) yes
C7 H71 0.982 no
C8 C9 1.397(3) yes
C8 C13 1.397(3) yes
C9 C10 1.385(3) yes
C9 H91 0.957 no
C10 C11 1.392(4) yes
C10 H101 0.943 no
C11 C12 1.382(4) yes
C11 H111 0.955 no
C12 C13 1.384(4) yes
C12 H121 0.933 no
C13 H131 0.958 no
C14 H141 0.976 no
C14 H143 0.966 no
C14 H142 0.964 no
C15 C16 1.412(3) yes
C15 C20 1.402(3) yes
C16 C17 1.382(3) yes
C16 H161 0.936 no
C17 C18 1.378(3) yes
C17 H171 0.961 no
C18 C19 1.385(4) yes
C18 H181 0.969 no
C19 C20 1.388(3) yes
C19 H191 0.912 no
C20 H201 0.948 no
C21 H213 0.969 no
C21 H212 0.983 no
C21 H211 0.982 no
C22 C23 1.367(3) yes
C22 C29 1.380(3) yes
C23 C24 1.392(3) yes
C23 H231 0.919 no
C24 C25 1.384(3) yes
C24 H241 0.931 no
C25 O26 1.377(2) yes
C25 C28 1.386(3) yes
O26 C27 1.427(3) yes
C27 H271 0.975 no
C27 H273 0.965 no
C27 H272 0.989 no
C28 C29 1.382(3) yes
C28 H281 0.951 no
C29 H291 0.938 no

loop_
_geom_hbond_atom_site_label_D
_geom_hbond_atom_site_label_H
_geom_hbond_atom_site_label_A
_geom_hbond_angle_DHA
_geom_hbond_distance_DH
_geom_hbond_distance_HA
_geom_hbond_distance_DA
_geom_hbond_publ_flag
C16 H161 C8 125 0.94 2.59 3.225(3) yes
